data_4116180
loop_
_publ_author_name
'Ken Tanaka'
'Shuang Qiao'
'Mamoru Tobisu'
'Michael M.-C. Lo'
'Gregory C. Fu'

_publ_section_title
;
 Enantioselective Isomerization of Allylic Alcohols Catalyzed by a
 Rhodium/Phosphaferrocene Complex
;
_journal_name_full 'Journal of the American Chemical Society'
_journal_page_first 9870
_journal_page_last 9871
_journal_paper_doi 10.1021/ja002471r
_journal_volume 122
_journal_year 2000
_chemical_formula_sum 'C37 H46 F6 Fe P3 Rh'
_chemical_formula_weight 856.41
_chemical_name_systematic
; 
 ? 
;
_space_group_IT_number 19
_symmetry_cell_setting orthorhombic
_symmetry_space_group_name_Hall 'P 2ac 2ab'
_symmetry_space_group_name_H-M 'P 21 21 21'
_atom_sites_solution_hydrogens geom
_atom_sites_solution_primary direct
_atom_sites_solution_secondary difmap
_audit_creation_method SHELXL
_cell_angle_alpha 90.00
_cell_angle_beta 90.00
_cell_angle_gamma 90.00
_cell_formula_units_Z 4
_cell_length_a 13.5363(2)
_cell_length_b 15.3220(2)
_cell_length_c 17.8722(3)
_cell_measurement_temperature 183(2)
_cell_volume 3706.75(10)
_computing_cell_refinement 'Siemens XSCANS'
_computing_data_collection 'Siemens XSCANS'
_computing_data_reduction 'Siemens SHELXTL'
_computing_molecular_graphics 'Siemens SHELXTL'
_computing_publication_material 'Siemens SHELXTL'
_computing_structure_refinement 'SHELXL-93 (Sheldrick, 1993)'
_computing_structure_solution 'SHELXS-86 (Sheldrick, 1990)'
_diffrn_ambient_temperature 183(2)
_diffrn_measurement_device 'Siemens P4'
_diffrn_measurement_method '\w scans'
_diffrn_radiation_monochromator graphite
_diffrn_radiation_source 'fine-focus sealed tube'
_diffrn_radiation_type MoK\a
_diffrn_radiation_wavelength 0.71073
_diffrn_reflns_av_R_equivalents 0.0505
_diffrn_reflns_av_sigmaI/netI 0.0497
_diffrn_reflns_limit_h_max 15
_diffrn_reflns_limit_h_min -14
_diffrn_reflns_limit_k_max 16
_diffrn_reflns_limit_k_min -17
_diffrn_reflns_limit_l_max 19
_diffrn_reflns_limit_l_min -7
_diffrn_reflns_number 14889
_diffrn_reflns_theta_max 23.32
_diffrn_reflns_theta_min 1.75
_exptl_absorpt_coefficient_mu 1.022
_exptl_absorpt_correction_type none
_exptl_crystal_colour 'deep red'
_exptl_crystal_density_diffrn 1.535
_exptl_crystal_description block
_exptl_crystal_F_000 1752
_exptl_crystal_size_max 0.09
_exptl_crystal_size_mid 0.12
_exptl_crystal_size_min 0.15
_refine_diff_density_max 0.542
_refine_diff_density_min -0.528
_refine_diff_density_rms 0.174
_refine_ls_abs_structure_details 'Flack H D (1983), Acta Cryst. A39, 876-881'
_refine_ls_abs_structure_Flack -0.02(3)
_refine_ls_extinction_coef 0.00041(10)
_refine_ls_extinction_expression Fc^*^=kFc[1+0.001xFc^2^\l^3^/sin(2\q)]^-1/4^
_refine_ls_extinction_method SHELXL
_refine_ls_goodness_of_fit_all 1.127
_refine_ls_goodness_of_fit_obs 1.094
_refine_ls_matrix_type full
_refine_ls_number_parameters 434
_refine_ls_number_reflns 5316
_refine_ls_number_restraints 0
_refine_ls_restrained_S_all 1.535
_refine_ls_restrained_S_obs 1.094
_refine_ls_R_factor_all 0.0596
_refine_ls_R_factor_obs 0.0463
_refine_ls_shift/esd_max 0.007
_refine_ls_shift/esd_mean 0.001
_refine_ls_structure_factor_coef Fsqd
_refine_ls_weighting_details 'w=1/[\s^2^(Fo^2^)+(0.0159P)^2^+12.9491P] where P=(Fo^2^+2Fc^2^)/3'
_refine_ls_weighting_scheme calc
_refine_ls_wR_factor_all 0.1357
_refine_ls_wR_factor_obs 0.0911
_reflns_number_observed 4763
_reflns_number_total 5320
_reflns_observed_criterion >2sigma(I)
_cod_data_source_file ja002471r.cif
_cod_data_source_block 98090
_cod_depositor_comments
;
The following automatic conversions were performed:

'_refine_ls_weighting_scheme' value 'calc
w=1/[\s^2^(Fo^2^)+(0.0159P)^2^+12.9491P] where P=(Fo^2^+2Fc^2^)/3'
was changed to 'calc'. New tag '_refine_ls_weighting_details' was
created. The value of the new tag was set to
'w=1/[\s^2^(Fo^2^)+(0.0159P)^2^+12.9491P] where P=(Fo^2^+2Fc^2^)/3'.

Automatic conversion script
Id: cif_fix_values 3143 2015-03-26 13:38:13Z robertas 
;
_cod_database_code 4116180

loop_
_symmetry_equiv_pos_as_xyz
'x, y, z'
'-x+1/2, -y, z+1/2'
'-x, y+1/2, -z+1/2'
'x+1/2, -y+1/2, -z'

loop_
_atom_site_aniso_label
_atom_site_aniso_U_11
_atom_site_aniso_U_22
_atom_site_aniso_U_33
_atom_site_aniso_U_23
_atom_site_aniso_U_13
_atom_site_aniso_U_12
Rh1 0.0421(3) 0.0331(3) 0.0226(3) 0.0057(3) 0.0012(3) 0.0002(3)
Fe1 0.0204(5) 0.0350(6) 0.0250(5) -0.0041(5) 0.0006(5) 0.0017(5)
P1 0.0287(9) 0.0351(9) 0.0218(8) -0.0036(9) -0.0021(9) 0.0023(9)
P2 0.0295(10) 0.0266(10) 0.0239(9) -0.0006(8) -0.0005(8) 0.0005(7)
P3 0.072(2) 0.0346(11) 0.0497(14) 0.0022(10) -0.0038(14) 0.0043(12)
F1 0.126(6) 0.050(3) 0.133(5) 0.010(3) -0.068(5) 0.004(3)
F2 0.160(7) 0.125(6) 0.052(3) -0.032(4) 0.011(4) 0.006(5)
F3 0.102(5) 0.086(5) 0.157(7) 0.053(5) 0.015(5) 0.043(4)
F4 0.098(4) 0.060(3) 0.091(4) 0.001(3) -0.008(4) -0.018(3)
F5 0.218(9) 0.099(6) 0.077(4) -0.004(4) 0.071(5) -0.027(6)
F6 0.089(5) 0.095(5) 0.176(8) 0.024(5) -0.058(5) -0.038(4)
C1 0.022(4) 0.048(4) 0.030(4) -0.012(3) -0.003(3) 0.001(4)
C2 0.019(4) 0.032(4) 0.050(5) -0.008(3) -0.003(4) -0.003(3)
C3 0.017(3) 0.032(4) 0.038(4) -0.007(3) 0.004(3) -0.001(3)
C4 0.022(4) 0.026(3) 0.027(3) -0.001(3) -0.004(3) 0.003(3)
C5 0.031(4) 0.028(4) 0.023(3) 0.002(3) 0.003(3) -0.002(4)
C6 0.030(4) 0.040(4) 0.075(5) -0.024(5) -0.008(5) 0.007(4)
C7 0.030(4) 0.033(4) 0.045(4) 0.011(3) 0.001(4) -0.007(4)
C8 0.031(4) 0.019(4) 0.032(4) -0.009(3) -0.001(3) 0.004(3)
C9 0.033(5) 0.041(4) 0.037(5) 0.000(4) 0.001(4) 0.000(4)
C10 0.036(5) 0.048(5) 0.043(5) -0.011(4) 0.006(4) -0.008(4)
C11 0.031(4) 0.057(6) 0.076(7) -0.024(5) 0.012(5) -0.005(5)
C12 0.034(5) 0.064(6) 0.055(6) -0.010(5) -0.008(4) 0.009(5)
C13 0.047(5) 0.042(5) 0.028(4) -0.008(4) -0.002(4) 0.010(4)
C14 0.025(4) 0.034(4) 0.018(3) -0.005(3) -0.002(3) -0.011(3)
C15 0.040(5) 0.031(4) 0.032(4) -0.008(4) 0.000(4) 0.003(4)
C16 0.065(6) 0.029(4) 0.040(5) -0.007(3) -0.003(5) 0.000(4)
C17 0.060(6) 0.050(6) 0.037(5) -0.003(4) -0.003(4) -0.018(5)
C18 0.048(6) 0.061(6) 0.041(5) 0.000(4) -0.012(4) -0.012(5)
C19 0.033(5) 0.043(5) 0.039(5) -0.005(4) -0.010(4) -0.007(4)
C21 0.024(4) 0.075(6) 0.029(5) 0.013(4) 0.003(3) 0.006(4)
C22 0.024(4) 0.061(6) 0.051(6) -0.025(5) 0.002(4) 0.012(4)
C23 0.018(4) 0.044(5) 0.058(6) 0.002(4) 0.005(4) 0.003(3)
C24 0.016(4) 0.058(5) 0.022(4) 0.005(4) 0.000(3) 0.000(4)
C25 0.018(4) 0.037(4) 0.042(5) 0.001(4) 0.006(3) 0.003(3)
C26 0.049(6) 0.162(12) 0.058(6) 0.063(8) 0.020(5) 0.008(8)
C27 0.042(6) 0.152(11) 0.073(8) -0.076(8) 0.011(6) 0.004(7)
C28 0.040(6) 0.046(6) 0.140(11) 0.009(6) -0.002(6) 0.015(5)
C29 0.026(5) 0.115(9) 0.034(5) 0.008(6) 0.003(4) 0.000(5)
C30 0.038(5) 0.045(5) 0.112(8) -0.007(6) 0.003(5) -0.007(5)
C31 0.068(7) 0.062(6) 0.017(4) 0.010(4) -0.007(4) 0.002(5)
C32 0.073(7) 0.071(7) 0.032(5) 0.007(5) 0.015(5) 0.013(6)
C33 0.070(7) 0.120(10) 0.044(6) 0.030(7) 0.014(6) -0.003(8)
C34 0.101(10) 0.070(8) 0.087(9) 0.024(7) 0.022(7) -0.023(7)
C35 0.073(7) 0.041(5) 0.066(7) -0.001(5) 0.011(6) -0.011(5)
C36 0.110(9) 0.028(4) 0.040(5) 0.010(4) -0.007(6) 0.002(5)
C37 0.124(10) 0.067(7) 0.058(7) 0.017(6) -0.007(7) 0.019(7)
C38 0.077(7) 0.064(7) 0.057(6) 0.030(5) -0.030(5) -0.007(6)

loop_
_atom_site_label
_atom_site_type_symbol
_atom_site_fract_x
_atom_site_fract_y
_atom_site_fract_z
_atom_site_U_iso_or_equiv
_atom_site_thermal_displace_type
_atom_site_occupancy
_atom_site_calc_flag
_atom_site_refinement_flags
Rh1 Rh 0.76594(4) 0.42787(4) 0.06524(3) 0.0326(2) Uani 1 d .
Fe1 Fe 0.64046(7) 0.66370(6) 0.02939(5) 0.0268(2) Uani 1 d .
P1 P 0.76552(13) 0.57490(12) 0.06049(9) 0.0285(4) Uani 1 d .
P2 P 0.80368(12) 0.44811(11) -0.05916(11) 0.0266(4) Uani 1 d .
P3 P 0.1424(2) 0.53392(14) 0.23256(14) 0.0521(6) Uani 1 d .
F1 F 0.2109(5) 0.4609(3) 0.2655(4) 0.103(2) Uani 1 d .
F2 F 0.1803(6) 0.5152(5) 0.1520(3) 0.112(3) Uani 1 d .
F3 F 0.0782(5) 0.6110(4) 0.2017(5) 0.115(3) Uani 1 d .
F4 F 0.2308(5) 0.6029(3) 0.2423(3) 0.083(2) Uani 1 d .
F5 F 0.1064(7) 0.5555(5) 0.3133(4) 0.131(3) Uani 1 d .
F6 F 0.0581(5) 0.4654(4) 0.2222(5) 0.120(3) Uani 1 d .
C1 C 0.7591(5) 0.6800(5) 0.1010(4) 0.033(2) Uani 1 d .
H1A H 0.7535(5) 0.6917(5) 0.1559(4) 0.040 Uiso 1 calc R
C2 C 0.7611(5) 0.7451(4) 0.0448(4) 0.034(2) Uani 1 d .
C3 C 0.7616(5) 0.7116(4) -0.0294(4) 0.029(2) Uani 1 d .
C4 C 0.7621(5) 0.6190(4) -0.0302(4) 0.0249(14) Uani 1 d .
C5 C 0.7662(5) 0.5567(4) -0.0955(3) 0.027(2) Uani 1 d .
H5A H 0.8145(5) 0.5774(4) -0.1330(3) 0.033 Uiso 1 calc R
H5B H 0.7006(5) 0.5527(4) -0.1197(3) 0.033 Uiso 1 calc R
C6 C 0.7613(5) 0.8412(4) 0.0633(5) 0.048(2) Uani 1 d .
H6A H 0.7628(5) 0.8752(4) 0.0168(5) 0.072 Uiso 1 calc R
H6B H 0.8197(5) 0.8551(4) 0.0934(5) 0.072 Uiso 1 calc R
H6C H 0.7015(5) 0.8558(4) 0.0915(5) 0.072 Uiso 1 calc R
C7 C 0.7632(6) 0.7673(4) -0.0983(4) 0.036(2) Uani 1 d .
H7A H 0.7625(6) 0.8290(4) -0.0839(4) 0.054 Uiso 1 calc R
H7B H 0.7050(6) 0.7544(4) -0.1289(4) 0.054 Uiso 1 calc R
H7C H 0.8232(6) 0.7549(4) -0.1271(4) 0.054 Uiso 1 calc R
C8 C 0.9375(5) 0.4458(4) -0.0711(4) 0.027(2) Uani 1 d .
C9 C 0.9804(6) 0.4608(5) -0.1405(5) 0.037(2) Uani 1 d .
H9A H 0.9396(6) 0.4707(5) -0.1829(5) 0.044 Uiso 1 calc R
C10 C 1.0825(6) 0.4614(5) -0.1485(5) 0.043(2) Uani 1 d .
H10A H 1.1115(6) 0.4719(5) -0.1961(5) 0.051 Uiso 1 calc R
C11 C 1.1412(6) 0.4466(5) -0.0868(5) 0.055(2) Uani 1 d .
H11A H 1.2110(6) 0.4466(5) -0.0923(5) 0.066 Uiso 1 calc R
C12 C 1.1010(6) 0.4321(6) -0.0183(5) 0.051(2) Uani 1 d .
H12A H 1.1427(6) 0.4207(6) 0.0234(5) 0.061 Uiso 1 calc R
C13 C 0.9983(6) 0.4338(5) -0.0087(4) 0.039(2) Uani 1 d .
H13A H 0.9703(6) 0.4269(5) 0.0397(4) 0.047 Uiso 1 calc R
C14 C 0.7567(5) 0.3685(4) -0.1269(3) 0.026(2) Uani 1 d .
C15 C 0.8109(6) 0.2930(5) -0.1412(4) 0.034(2) Uani 1 d .
H15A H 0.8765(6) 0.2874(5) -0.1229(4) 0.041 Uiso 1 calc R
C16 C 0.7686(7) 0.2262(5) -0.1823(4) 0.045(2) Uani 1 d .
H16A H 0.8048(7) 0.1740(5) -0.1906(4) 0.053 Uiso 1 calc R
C17 C 0.6761(7) 0.2343(6) -0.2108(5) 0.049(2) Uani 1 d .
H17A H 0.6469(7) 0.1876(6) -0.2378(5) 0.059 Uiso 1 calc R
C18 C 0.6254(7) 0.3103(6) -0.2001(5) 0.050(2) Uani 1 d .
H18A H 0.5625(7) 0.3177(6) -0.2228(5) 0.060 Uiso 1 calc R
C19 C 0.6643(6) 0.3767(5) -0.1568(4) 0.038(2) Uani 1 d .
H19A H 0.6267(6) 0.4281(5) -0.1478(4) 0.046 Uiso 1 calc R
C21 C 0.5137(5) 0.6257(6) 0.0825(4) 0.043(2) Uani 1 d .
C22 C 0.5213(5) 0.7178(6) 0.0821(5) 0.045(2) Uani 1 d .
C23 C 0.5241(6) 0.7469(6) 0.0078(5) 0.040(2) Uani 1 d .
C24 C 0.5182(5) 0.6722(5) -0.0388(4) 0.032(2) Uani 1 d .
C25 C 0.5121(5) 0.5969(5) 0.0070(4) 0.032(2) Uani 1 d .
C26 C 0.5034(7) 0.5690(9) 0.1504(5) 0.090(4) Uani 1 d .
H26A H 0.4996(7) 0.5077(9) 0.1351(5) 0.134 Uiso 1 calc R
H26B H 0.4431(7) 0.5849(9) 0.1775(5) 0.134 Uiso 1 calc R
H26C H 0.5607(7) 0.5774(9) 0.1831(5) 0.134 Uiso 1 calc R
C27 C 0.5255(7) 0.7763(8) 0.1516(6) 0.089(4) Uani 1 d .
H27A H 0.5222(7) 0.7401(8) 0.1967(6) 0.134 Uiso 1 calc R
H27B H 0.4695(7) 0.8169(8) 0.1510(6) 0.134 Uiso 1 calc R
H27C H 0.5874(7) 0.8094(8) 0.1515(6) 0.134 Uiso 1 calc R
C28 C 0.5245(6) 0.8404(6) -0.0163(7) 0.075(3) Uani 1 d .
H28A H 0.5267(6) 0.8435(6) -0.0710(7) 0.113 Uiso 1 calc R
H28B H 0.5827(6) 0.8698(6) 0.0045(7) 0.113 Uiso 1 calc R
H28C H 0.4645(6) 0.8693(6) 0.0018(7) 0.113 Uiso 1 calc R
C29 C 0.5146(6) 0.6746(7) -0.1227(4) 0.058(3) Uani 1 d .
H29A H 0.5206(6) 0.7351(7) -0.1399(4) 0.088 Uiso 1 calc R
H29B H 0.4517(6) 0.6502(7) -0.1400(4) 0.088 Uiso 1 calc R
H29C H 0.5693(6) 0.6401(7) -0.1430(4) 0.088 Uiso 1 calc R
C30 C 0.4979(6) 0.5052(6) -0.0202(6) 0.065(3) Uani 1 d .
H30A H 0.4961(6) 0.4654(6) 0.0227(6) 0.097 Uiso 1 calc R
H30B H 0.5529(6) 0.4892(6) -0.0532(6) 0.097 Uiso 1 calc R
H30C H 0.4356(6) 0.5011(6) -0.0479(6) 0.097 Uiso 1 calc R
C31 C 0.8139(7) 0.4035(6) 0.1825(4) 0.049(2) Uani 1 d .
H31A H 0.8483(7) 0.4540(6) 0.2065(4) 0.059 Uiso 1 calc R
C32 C 0.7131(7) 0.4096(7) 0.1830(5) 0.058(3) Uani 1 d .
H32A H 0.6873(7) 0.4640(7) 0.2069(5) 0.070 Uiso 1 calc R
C33 C 0.6431(8) 0.3327(8) 0.1870(5) 0.078(3) Uani 1 d .
H33A H 0.5832(8) 0.3506(8) 0.2149(5) 0.093 Uiso 1 calc R
H33B H 0.6753(8) 0.2853(8) 0.2158(5) 0.093 Uiso 1 calc R
C34 C 0.6114(9) 0.2964(7) 0.1104(6) 0.086(4) Uani 1 d .
H34A H 0.5921(9) 0.2345(7) 0.1165(6) 0.103 Uiso 1 calc R
H34B H 0.5524(9) 0.3289(7) 0.0931(6) 0.103 Uiso 1 calc R
C35 C 0.6910(7) 0.3025(5) 0.0506(6) 0.060(3) Uani 1 d .
H35A H 0.6654(7) 0.2931(5) -0.0013(6) 0.072 Uiso 1 calc R
C36 C 0.7898(8) 0.2862(5) 0.0576(6) 0.059(3) Uani 1 d .
H36A H 0.8226(8) 0.2669(5) 0.0103(6) 0.071 Uiso 1 calc R
C37 C 0.8370(10) 0.2515(7) 0.1277(6) 0.083(4) Uani 1 d .
H37A H 0.8932(10) 0.2136(7) 0.1133(6) 0.099 Uiso 1 calc R
H37B H 0.7883(10) 0.2146(7) 0.1543(6) 0.099 Uiso 1 calc R
C38 C 0.8741(8) 0.3202(6) 0.1809(5) 0.066(3) Uani 1 d .
H38A H 0.9429(8) 0.3350(6) 0.1672(5) 0.079 Uiso 1 calc R
H38B H 0.8753(8) 0.2951(6) 0.2320(5) 0.079 Uiso 1 calc R

loop_
_atom_type_symbol
_atom_type_description
_atom_type_scat_dispersion_real
_atom_type_scat_dispersion_imag
_atom_type_scat_source
C C 0.0033 0.0016 'International Tables Vol C Tables 4.2.6.8 and 6.1.1.4'
H H 0.0000 0.0000 'International Tables Vol C Tables 4.2.6.8 and 6.1.1.4'
F F 0.0171 0.0103 'International Tables Vol C Tables 4.2.6.8 and 6.1.1.4'
P P 0.1023 0.0942 'International Tables Vol C Tables 4.2.6.8 and 6.1.1.4'
Fe Fe 0.3463 0.8444 'International Tables Vol C Tables 4.2.6.8 and 6.1.1.4'
Rh Rh -1.1178 0.9187 'International Tables Vol C Tables 4.2.6.8 and 6.1.1.4'

loop_
_geom_angle_atom_site_label_1
_geom_angle_atom_site_label_2
_geom_angle_atom_site_label_3
_geom_angle
C35 Rh1 C36 36.3(3)
C35 Rh1 C31 95.8(4)
C36 Rh1 C31 81.4(4)
C35 Rh1 C32 81.7(4)
C36 Rh1 C32 89.0(4)
C31 Rh1 C32 35.6(3)
C35 Rh1 P1 150.7(3)
C36 Rh1 P1 169.9(3)
C31 Rh1 P1 101.8(3)
C32 Rh1 P1 99.2(3)
C35 Rh1 P2 96.0(3)
C36 Rh1 P2 92.3(3)
C31 Rh1 P2 150.2(2)
C32 Rh1 P2 174.2(3)
P1 Rh1 P2 80.18(6)
C22 Fe1 C21 40.5(3)
C22 Fe1 C25 67.9(3)
C21 Fe1 C25 40.5(3)
C22 Fe1 C24 67.2(3)
C21 Fe1 C24 67.6(3)
C25 Fe1 C24 40.3(3)
C22 Fe1 C23 39.9(4)
C21 Fe1 C23 67.8(3)
C25 Fe1 C23 68.0(3)
C24 Fe1 C23 40.2(3)
C22 Fe1 C1 106.2(3)
C21 Fe1 C1 113.5(3)
C25 Fe1 C1 146.7(3)
C24 Fe1 C1 169.2(3)
C23 Fe1 C1 129.4(3)
C22 Fe1 C2 108.5(3)
C21 Fe1 C2 140.4(3)
C25 Fe1 C2 172.3(3)
C24 Fe1 C2 132.4(3)
C23 Fe1 C2 104.8(3)
C1 Fe1 C2 40.0(3)
C22 Fe1 C4 174.8(3)
C21 Fe1 C4 144.0(3)
C25 Fe1 C4 114.0(3)
C24 Fe1 C4 110.8(3)
C23 Fe1 C4 135.5(3)
C1 Fe1 C4 75.0(3)
C2 Fe1 C4 69.0(3)
C22 Fe1 C3 135.4(3)
C21 Fe1 C3 174.6(3)
C25 Fe1 C3 138.0(3)
C24 Fe1 C3 108.2(3)
C23 Fe1 C3 106.9(3)
C1 Fe1 C3 70.0(3)
C2 Fe1 C3 40.0(3)
C4 Fe1 C3 39.9(2)
C22 Fe1 P1 136.7(3)
C21 Fe1 P1 110.2(2)
C25 Fe1 P1 112.6(2)
C24 Fe1 P1 142.4(2)
C23 Fe1 P1 176.4(3)
C1 Fe1 P1 48.2(2)
C2 Fe1 P1 74.8(2)
C4 Fe1 P1 47.8(2)
C3 Fe1 P1 75.2(2)
C4 P1 C1 91.5(3)
C4 P1 Fe1 61.2(2)
C1 P1 Fe1 60.8(2)
C4 P1 Rh1 114.8(2)
C1 P1 Rh1 153.5(3)
Fe1 P1 Rh1 128.15(9)
C8 P2 C14 104.7(3)
C8 P2 C5 104.4(3)
C14 P2 C5 105.7(3)
C8 P2 Rh1 109.3(3)
C14 P2 Rh1 118.1(2)
C5 P2 Rh1 113.4(2)
F2 P3 F5 178.1(4)
F2 P3 F6 90.4(5)
F5 P3 F6 91.4(5)
F2 P3 F3 89.8(4)
F5 P3 F3 89.6(5)
F6 P3 F3 93.5(4)
F2 P3 F1 91.2(4)
F5 P3 F1 89.3(4)
F6 P3 F1 89.8(4)
F3 P3 F1 176.5(4)
F2 P3 F4 88.7(4)
F5 P3 F4 89.6(4)
F6 P3 F4 178.7(4)
F3 P3 F4 87.4(4)
F1 P3 F4 89.3(3)
C2 C1 P1 110.5(5)
C2 C1 Fe1 70.2(4)
P1 C1 Fe1 71.0(2)
C1 C2 C3 114.1(6)
C1 C2 C6 122.2(6)
C3 C2 C6 123.8(7)
C1 C2 Fe1 69.9(4)
C3 C2 Fe1 70.3(4)
C6 C2 Fe1 128.1(5)
C4 C3 C2 111.7(6)
C4 C3 C7 124.1(6)
C2 C3 C7 124.1(6)
C4 C3 Fe1 69.9(4)
C2 C3 Fe1 69.7(4)
C7 C3 Fe1 128.8(5)
C3 C4 C5 129.9(6)
C3 C4 P1 112.1(5)
C5 C4 P1 118.0(4)
C3 C4 Fe1 70.2(4)
C5 C4 Fe1 129.3(5)
P1 C4 Fe1 71.0(2)
C4 C5 P2 107.8(4)
C9 C8 C13 119.2(6)
C9 C8 P2 121.1(6)
C13 C8 P2 119.6(6)
C8 C9 C10 120.6(8)
C11 C10 C9 119.4(8)
C12 C11 C10 121.1(8)
C11 C12 C13 120.3(8)
C8 C13 C12 119.3(7)
C19 C14 C15 119.1(6)
C19 C14 P2 121.0(5)
C15 C14 P2 119.4(5)
C16 C15 C14 119.6(7)
C17 C16 C15 120.9(8)
C16 C17 C18 119.3(8)
C17 C18 C19 121.0(8)
C14 C19 C18 120.0(8)
C22 C21 C25 107.9(7)
C22 C21 C26 126.0(9)
C25 C21 C26 126.1(9)
C22 C21 Fe1 69.7(5)
C25 C21 Fe1 70.2(4)
C26 C21 Fe1 128.2(6)
C23 C22 C21 108.9(7)
C23 C22 C27 125.5(9)
C21 C22 C27 125.6(9)
C23 C22 Fe1 70.8(5)
C21 C22 Fe1 69.8(4)
C27 C22 Fe1 125.5(6)
C22 C23 C24 107.4(7)
C22 C23 C28 125.3(9)
C24 C23 C28 127.1(9)
C22 C23 Fe1 69.3(5)
C24 C23 Fe1 69.8(4)
C28 C23 Fe1 130.0(6)
C25 C24 C23 108.6(6)
C25 C24 C29 126.6(8)
C23 C24 C29 124.7(8)
C25 C24 Fe1 69.7(4)
C23 C24 Fe1 70.0(4)
C29 C24 Fe1 128.2(5)
C24 C25 C21 107.2(7)
C24 C25 C30 125.6(7)
C21 C25 C30 127.0(8)
C24 C25 Fe1 70.0(4)
C21 C25 Fe1 69.4(4)
C30 C25 Fe1 129.6(5)
C32 C31 C38 126.5(10)
C32 C31 Rh1 72.7(5)
C38 C31 Rh1 106.3(6)
C31 C32 C33 124.8(10)
C31 C32 Rh1 71.6(5)
C33 C32 Rh1 110.0(6)
C32 C33 C34 114.4(8)
C35 C34 C33 114.0(9)
C36 C35 C34 128.1(11)
C36 C35 Rh1 72.3(5)
C34 C35 Rh1 107.3(7)
C35 C36 C37 123.9(11)
C35 C36 Rh1 71.5(5)
C37 C36 Rh1 111.1(7)
C36 C37 C38 114.9(8)
C37 C38 C31 115.0(8)

loop_
_geom_bond_atom_site_label_1
_geom_bond_atom_site_label_2
_geom_bond_distance
Rh1 C35 2.188(8)
Rh1 C36 2.198(8)
Rh1 C31 2.226(7)
Rh1 C32 2.240(8)
Rh1 P1 2.254(2)
Rh1 P2 2.302(2)
Fe1 C22 2.044(7)
Fe1 C21 2.045(7)
Fe1 C25 2.056(7)
Fe1 C24 2.060(7)
Fe1 C23 2.063(8)
Fe1 C1 2.069(7)
Fe1 C2 2.073(7)
Fe1 C4 2.077(7)
Fe1 C3 2.081(7)
Fe1 P1 2.242(2)
P1 C4 1.756(7)
P1 C1 1.767(7)
P2 C8 1.825(7)
P2 C14 1.832(6)
P2 C5 1.856(6)
P3 F2 1.555(6)
P3 F5 1.559(6)
P3 F6 1.561(6)
P3 F3 1.567(6)
P3 F1 1.568(6)
P3 F4 1.606(6)
C1 C2 1.416(9)
C2 C3 1.422(9)
C2 C6 1.510(9)
C3 C4 1.418(8)
C3 C7 1.498(9)
C4 C5 1.509(8)
C8 C9 1.388(10)
C8 C13 1.399(10)
C9 C10 1.389(10)
C10 C11 1.379(12)
C11 C12 1.359(11)
C12 C13 1.400(10)
C14 C19 1.366(10)
C14 C15 1.394(9)
C15 C16 1.384(10)
C16 C17 1.358(12)
C17 C18 1.365(12)
C18 C19 1.383(11)
C21 C22 1.415(11)
C21 C25 1.418(11)
C21 C26 1.499(11)
C22 C23 1.402(13)
C22 C27 1.532(12)
C23 C24 1.418(11)
C23 C28 1.497(12)
C24 C25 1.418(10)
C24 C29 1.500(11)
C25 C30 1.500(11)
C31 C32 1.367(11)
C31 C38 1.516(12)
C32 C33 1.515(14)
C33 C34 1.538(14)
C34 C35 1.521(13)
C35 C36 1.366(12)
C36 C37 1.504(13)
C37 C38 1.505(13)

loop_
_geom_torsion_atom_site_label_1
_geom_torsion_atom_site_label_2
_geom_torsion_atom_site_label_3
_geom_torsion_atom_site_label_4
_geom_torsion
C22 Fe1 P1 C4 -176.2(4)
C21 Fe1 P1 C4 146.1(3)
C25 Fe1 P1 C4 102.5(3)
C24 Fe1 P1 C4 66.9(4)
C23 Fe1 P1 C4 -158.3(40)
C1 Fe1 P1 C4 -110.0(4)
C2 Fe1 P1 C4 -75.3(3)
C4 Fe1 P1 C4 0.0
C3 Fe1 P1 C4 -33.8(3)
C22 Fe1 P1 C1 -66.2(4)
C21 Fe1 P1 C1 -103.9(4)
C25 Fe1 P1 C1 -147.4(3)
C24 Fe1 P1 C1 177.0(4)
C23 Fe1 P1 C1 -48.2(40)
C1 Fe1 P1 C1 0.0
C2 Fe1 P1 C1 34.8(3)
C4 Fe1 P1 C1 110.0(4)
C3 Fe1 P1 C1 76.3(3)
C22 Fe1 P1 Rh1 83.6(4)
C21 Fe1 P1 Rh1 45.9(3)
C25 Fe1 P1 Rh1 2.4(3)
C24 Fe1 P1 Rh1 -33.2(4)
C23 Fe1 P1 Rh1 101.6(39)
C1 Fe1 P1 Rh1 149.8(3)
C2 Fe1 P1 Rh1 -175.4(2)
C4 Fe1 P1 Rh1 -100.2(3)
C3 Fe1 P1 Rh1 -133.9(2)
C35 Rh1 P1 C4 -70.2(6)
C36 Rh1 P1 C4 57.1(15)
C31 Rh1 P1 C4 164.3(4)
C32 Rh1 P1 C4 -159.5(4)
P2 Rh1 P1 C4 14.6(3)
C35 Rh1 P1 C1 102.1(8)
C36 Rh1 P1 C1 -130.6(16)
C31 Rh1 P1 C1 -23.4(6)
C32 Rh1 P1 C1 12.8(6)
P2 Rh1 P1 C1 -173.0(5)
C35 Rh1 P1 Fe1 1.6(6)
C36 Rh1 P1 Fe1 128.9(15)
C31 Rh1 P1 Fe1 -123.9(3)
C32 Rh1 P1 Fe1 -87.7(3)
P2 Rh1 P1 Fe1 86.42(11)
C35 Rh1 P2 C8 -114.8(3)
C36 Rh1 P2 C8 -78.6(4)
C31 Rh1 P2 C8 -2.0(6)
C32 Rh1 P2 C8 178.6(537)
P1 Rh1 P2 C8 94.6(2)
C35 Rh1 P2 C14 4.7(4)
C36 Rh1 P2 C14 40.9(4)
C31 Rh1 P2 C14 117.5(6)
C32 Rh1 P2 C14 -61.9(27)
P1 Rh1 P2 C14 -145.9(3)
C35 Rh1 P2 C5 129.1(4)
C36 Rh1 P2 C5 165.3(4)
C31 Rh1 P2 C5 -118.0(6)
C32 Rh1 P2 C5 62.5(27)
P1 Rh1 P2 C5 -21.5(3)
C4 P1 C1 C2 -3.8(5)
Fe1 P1 C1 C2 -59.2(5)
Rh1 P1 C1 C2 -176.9(4)
C4 P1 C1 Fe1 55.4(3)
Fe1 P1 C1 Fe1 0.0
Rh1 P1 C1 Fe1 -117.6(5)
C22 Fe1 C1 C2 -99.6(5)
C21 Fe1 C1 C2 -142.1(4)
C25 Fe1 C1 C2 -173.9(5)
C24 Fe1 C1 C2 -48.9(16)
C23 Fe1 C1 C2 -62.3(5)
C2 Fe1 C1 C2 0.000(1)
C4 Fe1 C1 C2 75.1(4)
C3 Fe1 C1 C2 33.5(4)
P1 Fe1 C1 C2 121.1(5)
C22 Fe1 C1 P1 139.2(3)
C21 Fe1 C1 P1 96.7(3)
C25 Fe1 C1 P1 65.0(5)
C24 Fe1 C1 P1 -170.0(13)
C23 Fe1 C1 P1 176.5(3)
C2 Fe1 C1 P1 -121.1(5)
C4 Fe1 C1 P1 -46.1(2)
C3 Fe1 C1 P1 -87.7(3)
P1 Fe1 C1 P1 0.0
P1 C1 C2 C3 3.6(8)
Fe1 C1 C2 C3 -56.2(5)
P1 C1 C2 C6 -177.1(5)
Fe1 C1 C2 C6 123.1(7)
P1 C1 C2 Fe1 59.8(4)
Fe1 C1 C2 Fe1 0.0
C22 Fe1 C2 C1 93.4(5)
C21 Fe1 C2 C1 62.0(6)
C25 Fe1 C2 C1 153.9(21)
C24 Fe1 C2 C1 169.0(4)
C23 Fe1 C2 C1 134.9(4)
C1 Fe1 C2 C1 0.0
C4 Fe1 C2 C1 -91.5(4)
C3 Fe1 C2 C1 -126.3(6)
P1 Fe1 C2 C1 -41.4(3)
C22 Fe1 C2 C3 -140.3(4)
C21 Fe1 C2 C3 -171.6(5)
C25 Fe1 C2 C3 -79.8(22)
C24 Fe1 C2 C3 -64.7(5)
C23 Fe1 C2 C3 -98.8(4)
C1 Fe1 C2 C3 126.3(6)
C4 Fe1 C2 C3 34.8(4)
C3 Fe1 C2 C3 0.0
P1 Fe1 C2 C3 84.9(4)
C22 Fe1 C2 C6 -22.3(8)
C21 Fe1 C2 C6 -53.7(9)
C25 Fe1 C2 C6 38.2(25)
C24 Fe1 C2 C6 53.3(8)
C23 Fe1 C2 C6 19.2(8)
C1 Fe1 C2 C6 -115.7(8)
C4 Fe1 C2 C6 152.8(7)
C3 Fe1 C2 C6 118.0(8)
P1 Fe1 C2 C6 -157.1(7)
C1 C2 C3 C4 -1.2(9)
C6 C2 C3 C4 179.5(6)
Fe1 C2 C3 C4 -57.2(5)
C1 C2 C3 C7 179.7(7)
C6 C2 C3 C7 0.5(11)
Fe1 C2 C3 C7 123.8(7)
C1 C2 C3 Fe1 55.9(5)
C6 C2 C3 Fe1 -123.3(7)
Fe1 C2 C3 Fe1 0.0
C22 Fe1 C3 C4 -176.6(4)
C21 Fe1 C3 C4 -138.4(32)
C25 Fe1 C3 C4 -67.5(6)
C24 Fe1 C3 C4 -100.9(4)
C23 Fe1 C3 C4 -143.1(4)
C1 Fe1 C3 C4 90.4(4)
C2 Fe1 C3 C4 123.8(6)
C4 Fe1 C3 C4 0.0
P1 Fe1 C3 C4 40.0(3)
C22 Fe1 C3 C2 59.6(6)
C21 Fe1 C3 C2 97.8(33)
C25 Fe1 C3 C2 168.7(4)
C24 Fe1 C3 C2 135.3(4)
C23 Fe1 C3 C2 93.1(5)
C1 Fe1 C3 C2 -33.4(4)
C2 Fe1 C3 C2 0.0
C4 Fe1 C3 C2 -123.8(6)
P1 Fe1 C3 C2 -83.8(4)
C22 Fe1 C3 C7 -58.4(8)
C21 Fe1 C3 C7 -20.1(35)
C25 Fe1 C3 C7 50.7(7)
C24 Fe1 C3 C7 17.3(7)
C23 Fe1 C3 C7 -24.9(7)
C1 Fe1 C3 C7 -151.4(6)
C2 Fe1 C3 C7 -118.0(7)
C4 Fe1 C3 C7 118.2(8)
P1 Fe1 C3 C7 158.2(6)
C2 C3 C4 C5 -177.7(7)
C7 C3 C4 C5 1.3(12)
Fe1 C3 C4 C5 125.3(7)
C2 C3 C4 P1 -1.7(8)
C7 C3 C4 P1 177.3(6)
Fe1 C3 C4 P1 -58.8(4)
C2 C3 C4 Fe1 57.0(5)
C7 C3 C4 Fe1 -123.9(7)
Fe1 C3 C4 Fe1 0.0
C1 P1 C4 C3 3.2(6)
Fe1 P1 C4 C3 58.3(5)
Rh1 P1 C4 C3 179.8(4)
C1 P1 C4 C5 179.7(6)
Fe1 P1 C4 C5 -125.2(6)
Rh1 P1 C4 C5 -3.7(6)
C1 P1 C4 Fe1 -55.1(3)
Fe1 P1 C4 Fe1 0.0
Rh1 P1 C4 Fe1 121.50(14)
C22 Fe1 C4 C3 27.2(33)
C21 Fe1 C4 C3 173.9(5)
C25 Fe1 C4 C3 137.4(4)
C24 Fe1 C4 C3 93.8(4)
C23 Fe1 C4 C3 55.0(6)
C1 Fe1 C4 C3 -76.6(4)
C2 Fe1 C4 C3 -34.9(4)
C3 Fe1 C4 C3 0.0
P1 Fe1 C4 C3 -123.1(5)
C22 Fe1 C4 C5 -98.7(31)
C21 Fe1 C4 C5 48.1(8)
C25 Fe1 C4 C5 11.6(6)
C24 Fe1 C4 C5 -32.0(6)
C23 Fe1 C4 C5 -70.8(7)
C1 Fe1 C4 C5 157.5(6)
C2 Fe1 C4 C5 -160.8(6)
C3 Fe1 C4 C5 -125.9(7)
P1 Fe1 C4 C5 111.1(6)
C22 Fe1 C4 P1 150.3(31)
C21 Fe1 C4 P1 -63.0(5)
C25 Fe1 C4 P1 -99.5(3)
C24 Fe1 C4 P1 -143.1(3)
C23 Fe1 C4 P1 178.1(4)
C1 Fe1 C4 P1 46.5(3)
C2 Fe1 C4 P1 88.1(3)
C3 Fe1 C4 P1 123.1(5)
P1 Fe1 C4 P1 0.0
C3 C4 C5 P2 162.6(6)
P1 C4 C5 P2 -13.2(7)
Fe1 C4 C5 P2 -100.9(5)
C8 P2 C5 C4 -93.9(5)
C14 P2 C5 C4 155.9(5)
Rh1 P2 C5 C4 25.0(5)
C14 P2 C8 C9 55.8(6)
C5 P2 C8 C9 -55.1(6)
Rh1 P2 C8 C9 -176.8(5)
C14 P2 C8 C13 -128.1(6)
C5 P2 C8 C13 121.1(6)
Rh1 P2 C8 C13 -0.6(6)
C13 C8 C9 C10 1.9(11)
P2 C8 C9 C10 178.1(6)
C8 C9 C10 C11 0.2(12)
C9 C10 C11 C12 -0.5(13)
C10 C11 C12 C13 -1.5(14)
C9 C8 C13 C12 -3.8(11)
P2 C8 C13 C12 -180.0(6)
C11 C12 C13 C8 3.6(13)
C8 P2 C14 C19 -152.3(6)
C5 P2 C14 C19 -42.5(6)
Rh1 P2 C14 C19 85.8(6)
C8 P2 C14 C15 35.6(6)
C5 P2 C14 C15 145.5(6)
Rh1 P2 C14 C15 -86.3(6)
C19 C14 C15 C16 -3.1(11)
P2 C14 C15 C16 169.2(6)
C14 C15 C16 C17 2.0(11)
C15 C16 C17 C18 1.6(12)
C16 C17 C18 C19 -4.2(13)
C15 C14 C19 C18 0.5(11)
P2 C14 C19 C18 -171.6(6)
C17 C18 C19 C14 3.2(13)
C22 Fe1 C21 C22 0.000(1)
C25 Fe1 C21 C22 -118.7(7)
C24 Fe1 C21 C22 -80.7(5)
C23 Fe1 C21 C22 -37.1(5)
C1 Fe1 C21 C22 87.6(5)
C2 Fe1 C21 C22 49.4(7)
C4 Fe1 C21 C22 -175.6(5)
C3 Fe1 C21 C22 -42.0(35)
P1 Fe1 C21 C22 139.7(4)
C22 Fe1 C21 C25 118.7(7)
C25 Fe1 C21 C25 0.0
C24 Fe1 C21 C25 38.0(4)
C23 Fe1 C21 C25 81.7(5)
C1 Fe1 C21 C25 -153.6(4)
C2 Fe1 C21 C25 168.2(4)
C4 Fe1 C21 C25 -56.8(6)
C3 Fe1 C21 C25 76.7(34)
P1 Fe1 C21 C25 -101.5(4)
C22 Fe1 C21 C26 -120.4(12)
C25 Fe1 C21 C26 120.9(11)
C24 Fe1 C21 C26 158.9(11)
C23 Fe1 C21 C26 -157.5(10)
C1 Fe1 C21 C26 -32.8(10)
C2 Fe1 C21 C26 -71.0(11)
C4 Fe1 C21 C26 64.0(11)
C3 Fe1 C21 C26 -162.4(29)
P1 Fe1 C21 C26 19.3(10)
C25 C21 C22 C23 0.2(9)
C26 C21 C22 C23 -176.6(7)
Fe1 C21 C22 C23 60.2(6)
C25 C21 C22 C27 -179.9(7)
C26 C21 C22 C27 3.3(13)
Fe1 C21 C22 C27 -119.9(8)
C25 C21 C22 Fe1 -60.1(5)
C26 C21 C22 Fe1 123.2(8)
Fe1 C21 C22 Fe1 0.0
C21 Fe1 C22 C23 -119.6(7)
C25 Fe1 C22 C23 -81.7(5)
C24 Fe1 C22 C23 -37.9(5)
C23 Fe1 C22 C23 0.000(1)
C1 Fe1 C22 C23 133.0(5)
C2 Fe1 C22 C23 91.1(5)
C4 Fe1 C22 C23 30.7(34)
C3 Fe1 C22 C23 55.3(7)
P1 Fe1 C22 C23 178.3(4)
C21 Fe1 C22 C21 0.000(1)
C25 Fe1 C22 C21 37.9(5)
C24 Fe1 C22 C21 81.6(5)
C23 Fe1 C22 C21 119.6(7)
C1 Fe1 C22 C21 -107.4(5)
C2 Fe1 C22 C21 -149.3(5)
C4 Fe1 C22 C21 150.2(30)
C3 Fe1 C22 C21 174.9(4)
P1 Fe1 C22 C21 -62.2(6)
C21 Fe1 C22 C27 120.0(11)
C25 Fe1 C22 C27 157.9(10)
C24 Fe1 C22 C27 -158.4(10)
C23 Fe1 C22 C27 -120.4(11)
C1 Fe1 C22 C27 12.6(10)
C2 Fe1 C22 C27 -29.3(10)
C4 Fe1 C22 C27 -89.8(33)
C3 Fe1 C22 C27 -65.1(11)
P1 Fe1 C22 C27 57.8(11)
C21 C22 C23 C24 0.0(9)
C27 C22 C23 C24 -179.9(7)
Fe1 C22 C23 C24 59.6(5)
C21 C22 C23 C28 175.4(7)
C27 C22 C23 C28 -4.5(13)
Fe1 C22 C23 C28 -125.0(8)
C21 C22 C23 Fe1 -59.6(6)
C27 C22 C23 Fe1 120.5(8)
Fe1 C22 C23 Fe1 0.0
C22 Fe1 C23 C22 0.000(2)
C21 Fe1 C23 C22 37.6(5)
C25 Fe1 C23 C22 81.4(5)
C24 Fe1 C23 C22 118.7(7)
C1 Fe1 C23 C22 -65.2(6)
C2 Fe1 C23 C22 -101.3(5)
C4 Fe1 C23 C22 -176.2(4)
C3 Fe1 C23 C22 -142.9(5)
P1 Fe1 C23 C22 -19.2(42)
C22 Fe1 C23 C24 -118.7(7)
C21 Fe1 C23 C24 -81.1(5)
C25 Fe1 C23 C24 -37.2(4)
C24 Fe1 C23 C24 0.000(1)
C1 Fe1 C23 C24 176.1(4)
C2 Fe1 C23 C24 140.1(4)
C4 Fe1 C23 C24 65.2(6)
C3 Fe1 C23 C24 98.5(4)
P1 Fe1 C23 C24 -137.9(38)
C22 Fe1 C23 C28 119.3(12)
C21 Fe1 C23 C28 156.9(10)
C25 Fe1 C23 C28 -159.3(11)
C24 Fe1 C23 C28 -122.0(11)
C1 Fe1 C23 C28 54.1(11)
C2 Fe1 C23 C28 18.1(10)
C4 Fe1 C23 C28 -56.9(11)
C3 Fe1 C23 C28 -23.6(10)
P1 Fe1 C23 C28 100.1(39)
C22 C23 C24 C25 -0.2(8)
C28 C23 C24 C25 -175.4(8)
Fe1 C23 C24 C25 59.2(5)
C22 C23 C24 C29 177.4(7)
C28 C23 C24 C29 2.2(13)
Fe1 C23 C24 C29 -123.3(7)
C22 C23 C24 Fe1 -59.4(5)
C28 C23 C24 Fe1 125.4(8)
Fe1 C23 C24 Fe1 0.0
C22 Fe1 C24 C25 -82.2(5)
C21 Fe1 C24 C25 -38.2(4)
C25 Fe1 C24 C25 0.0
C23 Fe1 C24 C25 -119.8(6)
C1 Fe1 C24 C25 -136.0(14)
C2 Fe1 C24 C25 -176.9(4)
C4 Fe1 C24 C25 103.0(4)
C3 Fe1 C24 C25 145.3(4)
P1 Fe1 C24 C25 56.2(5)
C22 Fe1 C24 C23 37.6(5)
C21 Fe1 C24 C23 81.7(5)
C25 Fe1 C24 C23 119.8(6)
C23 Fe1 C24 C23 0.000(1)
C1 Fe1 C24 C23 -16.2(16)
C2 Fe1 C24 C23 -57.1(6)
C4 Fe1 C24 C23 -137.2(5)
C3 Fe1 C24 C23 -94.8(5)
P1 Fe1 C24 C23 176.1(4)
C22 Fe1 C24 C29 156.6(9)
C21 Fe1 C24 C29 -159.3(9)
C25 Fe1 C24 C29 -121.2(10)
C23 Fe1 C24 C29 119.0(10)
C1 Fe1 C24 C29 102.8(16)
C2 Fe1 C24 C29 61.9(10)
C4 Fe1 C24 C29 -18.2(9)
C3 Fe1 C24 C29 24.2(9)
P1 Fe1 C24 C29 -64.9(10)
C23 C24 C25 C21 0.3(8)
C29 C24 C25 C21 -177.2(7)
Fe1 C24 C25 C21 59.6(5)
C23 C24 C25 C30 175.7(7)
C29 C24 C25 C30 -1.9(12)
Fe1 C24 C25 C30 -125.0(7)
C23 C24 C25 Fe1 -59.3(5)
C29 C24 C25 Fe1 123.1(7)
Fe1 C24 C25 Fe1 0.0
C22 C21 C25 C24 -0.3(8)
C26 C21 C25 C24 176.5(7)
Fe1 C21 C25 C24 -60.1(5)
C22 C21 C25 C30 -175.6(7)
C26 C21 C25 C30 1.2(13)
Fe1 C21 C25 C30 124.7(8)
C22 C21 C25 Fe1 59.8(5)
C26 C21 C25 Fe1 -123.4(8)
Fe1 C21 C25 Fe1 0.0
C22 Fe1 C25 C24 80.4(5)
C21 Fe1 C25 C24 118.3(6)
C24 Fe1 C25 C24 0.0
C23 Fe1 C25 C24 37.2(4)
C1 Fe1 C25 C24 166.3(5)
C2 Fe1 C25 C24 17.3(24)
C4 Fe1 C25 C24 -94.3(4)
C3 Fe1 C25 C24 -53.9(6)
P1 Fe1 C25 C24 -146.6(4)
C22 Fe1 C25 C21 -37.9(5)
C21 Fe1 C25 C21 0.0
C24 Fe1 C25 C21 -118.3(6)
C23 Fe1 C25 C21 -81.1(5)
C1 Fe1 C25 C21 48.0(7)
C2 Fe1 C25 C21 -101.0(22)
C4 Fe1 C25 C21 147.4(4)
C3 Fe1 C25 C21 -172.2(5)
P1 Fe1 C25 C21 95.1(4)
C22 Fe1 C25 C30 -159.4(9)
C21 Fe1 C25 C30 -121.5(10)
C24 Fe1 C25 C30 120.2(9)
C23 Fe1 C25 C30 157.4(9)
C1 Fe1 C25 C30 -73.5(10)
C2 Fe1 C25 C30 137.5(20)
C4 Fe1 C25 C30 25.9(9)
C3 Fe1 C25 C30 66.3(9)
P1 Fe1 C25 C30 -26.4(8)
C35 Rh1 C31 C32 -67.0(7)
C36 Rh1 C31 C32 -100.4(7)
C32 Rh1 C31 C32 0.0
P1 Rh1 C31 C32 89.4(6)
P2 Rh1 C31 C32 -179.9(5)
C35 Rh1 C31 C38 56.9(7)
C36 Rh1 C31 C38 23.5(7)
C32 Rh1 C31 C38 123.9(10)
P1 Rh1 C31 C38 -146.7(6)
P2 Rh1 C31 C38 -56.0(9)
C38 C31 C32 C33 4.2(16)
Rh1 C31 C32 C33 102.0(9)
C38 C31 C32 Rh1 -97.7(9)
Rh1 C31 C32 Rh1 0.0
C35 Rh1 C32 C31 112.3(7)
C36 Rh1 C32 C31 76.6(7)
C31 Rh1 C32 C31 0.0
P1 Rh1 C32 C31 -97.4(6)
P2 Rh1 C32 C31 179.5(22)
C35 Rh1 C32 C33 -9.0(7)
C36 Rh1 C32 C33 -44.7(7)
C31 Rh1 C32 C33 -121.3(10)
P1 Rh1 C32 C33 141.3(7)
P2 Rh1 C32 C33 58.2(29)
C31 C32 C33 C34 -91.0(13)
Rh1 C32 C33 C34 -9.9(12)
C32 C33 C34 C35 33.7(14)
C33 C34 C35 C36 41.3(15)
C33 C34 C35 Rh1 -39.5(11)
C36 Rh1 C35 C36 0.0
C31 Rh1 C35 C36 -66.9(7)
C32 Rh1 C35 C36 -99.7(7)
P1 Rh1 C35 C36 166.4(4)
P2 Rh1 C35 C36 85.7(7)
C36 Rh1 C35 C34 125.4(11)
C31 Rh1 C35 C34 58.5(7)
C32 Rh1 C35 C34 25.7(7)
P1 Rh1 C35 C34 -68.2(10)
P2 Rh1 C35 C34 -148.9(7)
C34 C35 C36 C37 5.1(16)
Rh1 C35 C36 C37 103.5(9)
C34 C35 C36 Rh1 -98.4(10)
Rh1 C35 C36 Rh1 0.0
C35 Rh1 C36 C35 0.0
C31 Rh1 C36 C35 112.3(7)
C32 Rh1 C36 C35 77.3(7)
P1 Rh1 C36 C35 -138.8(13)
P2 Rh1 C36 C35 -97.1(7)
C35 Rh1 C36 C37 -120.1(12)
C31 Rh1 C36 C37 -7.8(8)
C32 Rh1 C36 C37 -42.8(8)
P1 Rh1 C36 C37 101.1(15)
P2 Rh1 C36 C37 142.9(8)
C35 C36 C37 C38 -91.7(13)
Rh1 C36 C37 C38 -10.4(13)
C36 C37 C38 C31 33.1(14)
C32 C31 C38 C37 43.1(14)
Rh1 C31 C38 C37 -37.2(10)
